data_7159892
loop_
_publ_author_name
'Pari, Keerthana'
'Fazlur-Rahman, Nawaz Khan'

_publ_section_title
;
 Copper-catalyzed dehydrogenative cyclization/alkenylation towards
 dihydroquinolinones.
;
_journal_issue 20
_journal_name_full 'Organic &amp; biomolecular chemistry'
_journal_page_first 4163
_journal_page_last 4171
_journal_paper_doi 10.1039/d4ob00134f
_journal_volume 22
_journal_year 2024
_chemical_formula_moiety 'C34 H29 Cl N2 O'
_chemical_formula_sum 'C34 H29 Cl N2 O'
_chemical_formula_weight 517.04
_space_group_crystal_system monoclinic
_space_group_IT_number 14
_space_group_name_Hall '-P 2ybc'
_space_group_name_H-M_alt 'P 1 21/c 1'
_atom_sites_solution_hydrogens geom
_audit_creation_method SHELXL-2018/3
_audit_update_record
;
2023-05-23 deposited with the CCDC.	2024-04-08 downloaded from the CCDC.
;
_cell_angle_alpha 90
_cell_angle_beta 103.345(3)
_cell_angle_gamma 90
_cell_formula_units_Z 4
_cell_length_a 13.6720(11)
_cell_length_b 11.8313(9)
_cell_length_c 17.7342(12)
_cell_measurement_reflns_used 6323
_cell_measurement_temperature 300(2)
_cell_measurement_theta_max 21.23
_cell_measurement_theta_min 2.30
_cell_volume 2791.2(4)
_computing_cell_refinement 'Bruker APEX4/SAINT'
_computing_data_collection 'Bruker APEX4'
_computing_data_reduction 'Bruker APEX4/SAINT'
_computing_molecular_graphics 'Bruker SHELXTL'
_computing_publication_material 'Bruker SHELXTL'
_computing_structure_refinement 'SHELXL-2018/3 (Sheldrick, 2018)'
_computing_structure_solution 'SHELXT 2018/2 (Sheldrick, 2018)'
_diffrn_ambient_temperature 300(2)
_diffrn_measured_fraction_theta_full 1.000
_diffrn_measured_fraction_theta_max 0.998
_diffrn_measurement_device_type 'Bruker D8 QUEST diffractometer with PHOTON II detector'
_diffrn_measurement_method '\f and \w scans'
_diffrn_radiation_type MoK\a
_diffrn_radiation_wavelength 0.71073
_diffrn_reflns_av_R_equivalents 0.0661
_diffrn_reflns_av_unetI/netI 0.0516
_diffrn_reflns_Laue_measured_fraction_full 1.000
_diffrn_reflns_Laue_measured_fraction_max 0.998
_diffrn_reflns_limit_h_max 16
_diffrn_reflns_limit_h_min -16
_diffrn_reflns_limit_k_max 14
_diffrn_reflns_limit_k_min -14
_diffrn_reflns_limit_l_max 21
_diffrn_reflns_limit_l_min -21
_diffrn_reflns_number 32805
_diffrn_reflns_point_group_measured_fraction_full 1.000
_diffrn_reflns_point_group_measured_fraction_max 0.998
_diffrn_reflns_theta_full 25.242
_diffrn_reflns_theta_max 25.701
_diffrn_reflns_theta_min 2.087
_diffrn_source 'i-mu-s microfocus source'
_exptl_absorpt_coefficient_mu 0.166
_exptl_absorpt_correction_T_max 0.7453
_exptl_absorpt_correction_T_min 0.6650
_exptl_absorpt_correction_type multi-scan
_exptl_absorpt_process_details 'SADABS (BRUKER)'
_exptl_crystal_colour colourless
_exptl_crystal_density_diffrn 1.230
_exptl_crystal_description block
_exptl_crystal_F_000 1088
_exptl_crystal_size_max 0.193
_exptl_crystal_size_mid 0.140
_exptl_crystal_size_min 0.100
_refine_diff_density_max 0.221
_refine_diff_density_min -0.394
_refine_diff_density_rms 0.043
_refine_ls_extinction_method none
_refine_ls_goodness_of_fit_ref 1.030
_refine_ls_hydrogen_treatment constr
_refine_ls_matrix_type full
_refine_ls_number_parameters 347
_refine_ls_number_reflns 5305
_refine_ls_number_restraints 0
_refine_ls_restrained_S_all 1.030
_refine_ls_R_factor_all 0.1192
_refine_ls_R_factor_gt 0.0549
_refine_ls_shift/su_max 0.000
_refine_ls_shift/su_mean 0.000
_refine_ls_structure_factor_coef Fsqd
_refine_ls_weighting_details 'w=1/[\s^2^(Fo^2^)+(0.0511P)^2^+1.4451P] where P=(Fo^2^+2Fc^2^)/3'
_refine_ls_weighting_scheme calc
_refine_ls_wR_factor_gt 0.1147
_refine_ls_wR_factor_ref 0.1524
_reflns_Friedel_coverage 0.000
_reflns_number_gt 2950
_reflns_number_total 5305
_reflns_threshold_expression 'I > 2\s(I)'
_cod_data_source_file d4ob00134f2.cif
_cod_data_source_block SCDMPT_090523_0m_a
_cod_depositor_comments 'Adding full bibliography for 7159892.cif.'
_cod_original_sg_symbol_H-M 'P 21/c'
_cod_database_code 7159892
_shelx_shelxl_version_number 2018/3
_shelx_space_group_comment
;
The symmetry employed for this shelxl refinement is uniquely defined
by the following loop, which should always be used as a source of
symmetry information in preference to the above space-group names.
They are only intended as comments.
;
_shelx_estimated_absorpt_t_min 0.969
_shelx_estimated_absorpt_t_max 0.984

loop_
_space_group_symop_operation_xyz
'x, y, z'
'-x, y+1/2, -z+1/2'
'-x, -y, -z'
'x, -y-1/2, z-1/2'

loop_
_atom_site_label
_atom_site_type_symbol
_atom_site_fract_x
_atom_site_fract_y
_atom_site_fract_z
_atom_site_U_iso_or_equiv
_atom_site_adp_type
_atom_site_occupancy
_atom_site_site_symmetry_order
_atom_site_calc_flag
_atom_site_refinement_flags_posn
_atom_site_refinement_flags_adp
_atom_site_refinement_flags_occupancy
_atom_site_disorder_assembly
_atom_site_disorder_group
Cl1 Cl 0.48103(7) 1.08011(10) 0.24765(5) 0.1014(4) Uani 1 1 d . . . . .
O1 O 0.05683(18) 0.7240(2) 0.72289(15) 0.0933(8) Uani 1 1 d . . . . .
N1 N 0.53137(17) 0.7053(2) 0.47000(14) 0.0614(7) Uani 1 1 d . . . . .
N2 N 0.26311(17) 0.63032(18) 0.54919(12) 0.0500(6) Uani 1 1 d . . . . .
C1 C 0.4319(2) 0.8662(2) 0.40976(14) 0.0482(7) Uani 1 1 d . . . . .
C2 C 0.5133(2) 0.7911(3) 0.41707(16) 0.0542(7) Uani 1 1 d . . . . .
C3 C 0.5816(2) 0.8064(3) 0.36855(18) 0.0677(9) Uani 1 1 d . . . . .
H3 H 0.634780 0.756146 0.371943 0.081 Uiso 1 1 calc R U . . .
C4 C 0.5703(3) 0.8937(3) 0.31708(18) 0.0747(10) Uani 1 1 d . . . . .
H4 H 0.615701 0.903050 0.285751 0.090 Uiso 1 1 calc R U . . .
C5 C 0.4909(2) 0.9684(3) 0.31169(16) 0.0672(9) Uani 1 1 d . . . . .
C6 C 0.4224(2) 0.9564(3) 0.35621(15) 0.0576(8) Uani 1 1 d . . . . .
H6 H 0.369612 1.007478 0.351385 0.069 Uiso 1 1 calc R U . . .
C7 C 0.36111(19) 0.8463(2) 0.45654(14) 0.0436(6) Uani 1 1 d . . . . .
C8 C 0.37823(19) 0.7567(2) 0.50705(14) 0.0449(6) Uani 1 1 d . . . . .
C9 C 0.4670(2) 0.6892(2) 0.51417(16) 0.0562(7) Uani 1 1 d . . . . .
C10 C 0.27065(19) 0.9196(2) 0.44884(14) 0.0452(6) Uani 1 1 d . . . . .
C11 C 0.2797(2) 1.0298(2) 0.47455(16) 0.0603(8) Uani 1 1 d . . . . .
H11 H 0.343107 1.059964 0.494983 0.072 Uiso 1 1 calc R U . . .
C12 C 0.1953(3) 1.0959(3) 0.47019(19) 0.0747(10) Uani 1 1 d . . . . .
H12 H 0.201985 1.169595 0.488856 0.090 Uiso 1 1 calc R U . . .
C13 C 0.1018(3) 1.0530(3) 0.4384(2) 0.0848(11) Uani 1 1 d . . . . .
H13 H 0.045062 1.097826 0.434832 0.102 Uiso 1 1 calc R U . . .
C14 C 0.0921(3) 0.9439(3) 0.4119(2) 0.0827(10) Uani 1 1 d . . . . .
H14 H 0.028641 0.914886 0.390054 0.099 Uiso 1 1 calc R U . . .
C15 C 0.1758(2) 0.8772(3) 0.41754(17) 0.0612(8) Uani 1 1 d . . . . .
H15 H 0.168470 0.802864 0.400114 0.073 Uiso 1 1 calc R U . . .
C16 C 0.30743(19) 0.7318(2) 0.55744(14) 0.0449(6) Uani 1 1 d . . . . .
C17 C 0.1972(2) 0.6080(2) 0.59294(15) 0.0485(7) Uani 1 1 d . . . . .
C18 C 0.17264(19) 0.6849(2) 0.64554(14) 0.0461(7) Uani 1 1 d . . . . .
C19 C 0.22364(19) 0.7893(2) 0.65660(14) 0.0452(6) Uani 1 1 d . . . . .
C20 C 0.2907(2) 0.8106(2) 0.61074(14) 0.0480(7) Uani 1 1 d . . . . .
H20 H 0.325172 0.879026 0.615785 0.058 Uiso 1 1 calc R U . . .
C21 C 0.4921(2) 0.5994(3) 0.57473(19) 0.0806(10) Uani 1 1 d . . . . .
H21A H 0.492381 0.631289 0.624549 0.121 Uiso 1 1 calc R U . . .
H21B H 0.557211 0.568712 0.575205 0.121 Uiso 1 1 calc R U . . .
H21C H 0.442667 0.540317 0.563357 0.121 Uiso 1 1 calc R U . . .
C22 C 0.1501(2) 0.4922(2) 0.58065(16) 0.0629(8) Uani 1 1 d . . . . .
H22A H 0.200437 0.438860 0.572305 0.075 Uiso 1 1 calc R U . . .
H22B H 0.096718 0.493658 0.533892 0.075 Uiso 1 1 calc R U . . .
C23 C 0.1070(2) 0.4496(2) 0.64696(16) 0.0552(7) Uani 1 1 d . . . . .
C24 C 0.0413(2) 0.5421(3) 0.66715(19) 0.0698(9) Uani 1 1 d . . . . .
H24A H -0.017263 0.549747 0.624589 0.084 Uiso 1 1 calc R U . . .
H24B H 0.017926 0.518262 0.712288 0.084 Uiso 1 1 calc R U . . .
C25 C 0.0894(2) 0.6562(3) 0.68366(17) 0.0579(8) Uani 1 1 d . . . . .
C26 C 0.21388(19) 0.8780(2) 0.71370(14) 0.0442(6) Uani 1 1 d . . . . .
C27 C 0.1815(2) 0.9850(2) 0.68935(16) 0.0546(7) Uani 1 1 d . . . . .
H27 H 0.158988 0.999674 0.636672 0.065 Uiso 1 1 calc R U . . .
C28 C 0.1823(2) 1.0706(2) 0.74229(18) 0.0595(8) Uani 1 1 d . . . . .
H28 H 0.158516 1.141798 0.724667 0.071 Uiso 1 1 calc R U . . .
C29 C 0.2173(2) 1.0531(2) 0.82068(17) 0.0545(7) Uani 1 1 d . . . . .
C30 C 0.2494(2) 0.9467(2) 0.84463(16) 0.0587(8) Uani 1 1 d . . . . .
H30 H 0.272629 0.932577 0.897311 0.070 Uiso 1 1 calc R U . . .
C31 C 0.2480(2) 0.8601(2) 0.79261(15) 0.0552(7) Uani 1 1 d . . . . .
H31 H 0.270207 0.788599 0.810656 0.066 Uiso 1 1 calc R U . . .
C32 C 0.1915(3) 0.4225(3) 0.71713(19) 0.0822(10) Uani 1 1 d . . . . .
H32A H 0.163263 0.398471 0.759295 0.123 Uiso 1 1 calc R U . . .
H32B H 0.231767 0.488761 0.732176 0.123 Uiso 1 1 calc R U . . .
H32C H 0.232594 0.363176 0.704141 0.123 Uiso 1 1 calc R U . . .
C33 C 0.0447(3) 0.3428(3) 0.6219(2) 0.0810(10) Uani 1 1 d . . . . .
H33A H 0.018060 0.315900 0.664190 0.122 Uiso 1 1 calc R U . . .
H33B H 0.086611 0.285589 0.607387 0.122 Uiso 1 1 calc R U . . .
H33C H -0.009632 0.360004 0.578535 0.122 Uiso 1 1 calc R U . . .
C34 C 0.2201(3) 1.1491(3) 0.8771(2) 0.0818(10) Uani 1 1 d . . . . .
H34A H 0.231610 1.119539 0.928835 0.123 Uiso 1 1 calc R U . . .
H34B H 0.157125 1.188625 0.864904 0.123 Uiso 1 1 calc R U . . .
H34C H 0.273414 1.200169 0.873526 0.123 Uiso 1 1 calc R U . . .

loop_
_atom_site_aniso_label
_atom_site_aniso_U_11
_atom_site_aniso_U_22
_atom_site_aniso_U_33
_atom_site_aniso_U_23
_atom_site_aniso_U_13
_atom_site_aniso_U_12
Cl1 0.0916(7) 0.1387(9) 0.0777(6) 0.0373(6) 0.0274(5) -0.0276(6)
O1 0.0937(18) 0.0846(17) 0.123(2) -0.0346(15) 0.0686(16) -0.0255(14)
N1 0.0516(15) 0.0656(17) 0.0690(16) -0.0064(14) 0.0183(13) 0.0013(13)
N2 0.0594(15) 0.0448(14) 0.0485(13) -0.0012(10) 0.0177(11) -0.0058(11)
C1 0.0460(16) 0.0588(18) 0.0404(15) -0.0067(13) 0.0111(13) -0.0132(14)
C2 0.0476(17) 0.065(2) 0.0514(17) -0.0137(15) 0.0150(14) -0.0097(15)
C3 0.0513(19) 0.089(2) 0.069(2) -0.0206(19) 0.0253(16) -0.0086(17)
C4 0.063(2) 0.108(3) 0.060(2) -0.013(2) 0.0279(17) -0.025(2)
C5 0.060(2) 0.097(2) 0.0477(17) 0.0022(16) 0.0179(15) -0.0264(19)
C6 0.0511(17) 0.072(2) 0.0504(16) 0.0011(15) 0.0129(14) -0.0122(15)
C7 0.0423(15) 0.0477(16) 0.0415(14) -0.0072(12) 0.0109(12) -0.0097(12)
C8 0.0457(16) 0.0463(16) 0.0430(14) -0.0047(13) 0.0109(12) -0.0040(13)
C9 0.0554(19) 0.0559(18) 0.0585(18) -0.0019(14) 0.0155(15) -0.0007(15)
C10 0.0484(17) 0.0470(17) 0.0430(14) 0.0018(12) 0.0161(12) -0.0042(13)
C11 0.070(2) 0.0486(18) 0.0625(18) 0.0005(15) 0.0164(16) -0.0060(16)
C12 0.103(3) 0.0424(18) 0.085(2) 0.0062(16) 0.034(2) 0.007(2)
C13 0.075(3) 0.078(3) 0.106(3) 0.019(2) 0.029(2) 0.026(2)
C14 0.052(2) 0.078(3) 0.115(3) 0.000(2) 0.0143(19) 0.0053(19)
C15 0.0480(19) 0.0608(19) 0.075(2) -0.0042(16) 0.0149(16) -0.0033(15)
C16 0.0491(16) 0.0449(16) 0.0422(14) 0.0003(12) 0.0134(12) -0.0018(13)
C17 0.0537(17) 0.0464(16) 0.0463(15) 0.0016(13) 0.0135(13) -0.0064(13)
C18 0.0504(16) 0.0452(16) 0.0444(15) 0.0018(12) 0.0149(13) -0.0031(13)
C19 0.0505(16) 0.0433(16) 0.0417(14) 0.0013(12) 0.0105(12) 0.0010(13)
C20 0.0541(17) 0.0442(16) 0.0472(15) -0.0019(12) 0.0150(13) -0.0075(13)
C21 0.074(2) 0.079(2) 0.090(2) 0.021(2) 0.0235(19) 0.0204(19)
C22 0.077(2) 0.0535(18) 0.0605(18) -0.0040(15) 0.0212(16) -0.0177(16)
C23 0.0593(18) 0.0504(18) 0.0586(18) 0.0030(14) 0.0191(15) -0.0086(14)
C24 0.062(2) 0.067(2) 0.087(2) 0.0006(17) 0.0285(18) -0.0135(17)
C25 0.0535(18) 0.0602(19) 0.0639(19) -0.0012(15) 0.0216(15) -0.0043(15)
C26 0.0457(16) 0.0415(16) 0.0477(15) 0.0006(12) 0.0154(12) -0.0021(12)
C27 0.0599(18) 0.0500(18) 0.0544(16) 0.0074(14) 0.0144(14) 0.0080(14)
C28 0.0626(19) 0.0435(17) 0.075(2) 0.0017(15) 0.0223(16) 0.0081(14)
C29 0.0507(17) 0.0532(19) 0.0633(19) -0.0125(15) 0.0207(14) -0.0040(14)
C30 0.068(2) 0.061(2) 0.0476(17) -0.0030(15) 0.0123(14) 0.0017(16)
C31 0.067(2) 0.0467(17) 0.0524(17) 0.0053(14) 0.0148(15) 0.0063(14)
C32 0.088(3) 0.073(2) 0.079(2) 0.0145(19) 0.006(2) -0.0015(19)
C33 0.092(3) 0.060(2) 0.095(3) 0.0020(18) 0.031(2) -0.0254(19)
C34 0.083(2) 0.072(2) 0.095(3) -0.031(2) 0.030(2) -0.0067(19)

loop_
_atom_type_symbol
_atom_type_description
_atom_type_scat_dispersion_real
_atom_type_scat_dispersion_imag
_atom_type_scat_source
C C 0.0033 0.0016 'International Tables Vol C Tables 4.2.6.8 and 6.1.1.4'
H H 0.0000 0.0000 'International Tables Vol C Tables 4.2.6.8 and 6.1.1.4'
Cl Cl 0.1484 0.1585 'International Tables Vol C Tables 4.2.6.8 and 6.1.1.4'
N N 0.0061 0.0033 'International Tables Vol C Tables 4.2.6.8 and 6.1.1.4'
O O 0.0106 0.0060 'International Tables Vol C Tables 4.2.6.8 and 6.1.1.4'

loop_
_geom_angle_atom_site_label_1
_geom_angle_atom_site_label_2
_geom_angle_atom_site_label_3
_geom_angle
_geom_angle_site_symmetry_1
_geom_angle_site_symmetry_3
_geom_angle_publ_flag
C9 N1 C2 118.4(2) . . ?
C16 N2 C17 117.4(2) . . ?
C2 C1 C6 119.1(2) . . ?
C2 C1 C7 118.0(2) . . ?
C6 C1 C7 122.9(3) . . ?
N1 C2 C1 123.2(2) . . ?
N1 C2 C3 118.1(3) . . ?
C1 C2 C3 118.8(3) . . ?
C4 C3 C2 120.9(3) . . ?
C4 C3 H3 119.6 . . ?
C2 C3 H3 119.6 . . ?
C3 C4 C5 119.7(3) . . ?
C3 C4 H4 120.2 . . ?
C5 C4 H4 120.2 . . ?
C6 C5 C4 121.7(3) . . ?
C6 C5 Cl1 120.0(3) . . ?
C4 C5 Cl1 118.3(2) . . ?
C5 C6 C1 119.9(3) . . ?
C5 C6 H6 120.1 . . ?
C1 C6 H6 120.1 . . ?
C8 C7 C1 117.9(2) . . ?
C8 C7 C10 121.5(2) . . ?
C1 C7 C10 120.6(2) . . ?
C7 C8 C9 120.1(2) . . ?
C7 C8 C16 120.5(2) . . ?
C9 C8 C16 119.4(2) . . ?
N1 C9 C8 122.3(3) . . ?
N1 C9 C21 117.1(3) . . ?
C8 C9 C21 120.6(3) . . ?
C11 C10 C15 118.7(3) . . ?
C11 C10 C7 120.7(2) . . ?
C15 C10 C7 120.5(2) . . ?
C10 C11 C12 120.5(3) . . ?
C10 C11 H11 119.8 . . ?
C12 C11 H11 119.8 . . ?
C13 C12 C11 120.1(3) . . ?
C13 C12 H12 119.9 . . ?
C11 C12 H12 119.9 . . ?
C14 C13 C12 119.9(3) . . ?
C14 C13 H13 120.1 . . ?
C12 C13 H13 120.1 . . ?
C13 C14 C15 120.2(3) . . ?
C13 C14 H14 119.9 . . ?
C15 C14 H14 119.9 . . ?
C14 C15 C10 120.6(3) . . ?
C14 C15 H15 119.7 . . ?
C10 C15 H15 119.7 . . ?
N2 C16 C20 122.5(2) . . ?
N2 C16 C8 116.9(2) . . ?
C20 C16 C8 120.6(2) . . ?
N2 C17 C18 123.6(2) . . ?
N2 C17 C22 114.6(2) . . ?
C18 C17 C22 121.8(2) . . ?
C17 C18 C19 118.4(2) . . ?
C17 C18 C25 118.7(2) . . ?
C19 C18 C25 122.8(2) . . ?
C20 C19 C18 116.9(2) . . ?
C20 C19 C26 116.6(2) . . ?
C18 C19 C26 126.5(2) . . ?
C19 C20 C16 121.0(2) . . ?
C19 C20 H20 119.5 . . ?
C16 C20 H20 119.5 . . ?
C9 C21 H21A 109.5 . . ?
C9 C21 H21B 109.5 . . ?
H21A C21 H21B 109.5 . . ?
C9 C21 H21C 109.5 . . ?
H21A C21 H21C 109.5 . . ?
H21B C21 H21C 109.5 . . ?
C17 C22 C23 114.8(2) . . ?
C17 C22 H22A 108.6 . . ?
C23 C22 H22A 108.6 . . ?
C17 C22 H22B 108.6 . . ?
C23 C22 H22B 108.6 . . ?
H22A C22 H22B 107.6 . . ?
C24 C23 C22 107.6(2) . . ?
C24 C23 C32 109.8(3) . . ?
C22 C23 C32 110.2(3) . . ?
C24 C23 C33 110.2(2) . . ?
C22 C23 C33 109.8(2) . . ?
C32 C23 C33 109.2(3) . . ?
C25 C24 C23 116.2(2) . . ?
C25 C24 H24A 108.2 . . ?
C23 C24 H24A 108.2 . . ?
C25 C24 H24B 108.2 . . ?
C23 C24 H24B 108.2 . . ?
H24A C24 H24B 107.4 . . ?
O1 C25 C18 122.0(3) . . ?
O1 C25 C24 120.4(3) . . ?
C18 C25 C24 117.5(3) . . ?
C27 C26 C31 117.8(2) . . ?
C27 C26 C19 120.6(2) . . ?
C31 C26 C19 121.2(2) . . ?
C26 C27 C28 120.7(3) . . ?
C26 C27 H27 119.7 . . ?
C28 C27 H27 119.7 . . ?
C29 C28 C27 121.5(3) . . ?
C29 C28 H28 119.3 . . ?
C27 C28 H28 119.3 . . ?
C30 C29 C28 117.7(3) . . ?
C30 C29 C34 122.0(3) . . ?
C28 C29 C34 120.4(3) . . ?
C29 C30 C31 121.6(3) . . ?
C29 C30 H30 119.2 . . ?
C31 C30 H30 119.2 . . ?
C30 C31 C26 120.8(3) . . ?
C30 C31 H31 119.6 . . ?
C26 C31 H31 119.6 . . ?
C23 C32 H32A 109.5 . . ?
C23 C32 H32B 109.5 . . ?
H32A C32 H32B 109.5 . . ?
C23 C32 H32C 109.5 . . ?
H32A C32 H32C 109.5 . . ?
H32B C32 H32C 109.5 . . ?
C23 C33 H33A 109.5 . . ?
C23 C33 H33B 109.5 . . ?
H33A C33 H33B 109.5 . . ?
C23 C33 H33C 109.5 . . ?
H33A C33 H33C 109.5 . . ?
H33B C33 H33C 109.5 . . ?
C29 C34 H34A 109.5 . . ?
C29 C34 H34B 109.5 . . ?
H34A C34 H34B 109.5 . . ?
C29 C34 H34C 109.5 . . ?
H34A C34 H34C 109.5 . . ?
H34B C34 H34C 109.5 . . ?

loop_
_geom_bond_atom_site_label_1
_geom_bond_atom_site_label_2
_geom_bond_distance
_geom_bond_site_symmetry_2
_geom_bond_publ_flag
Cl1 C5 1.727(3) . ?
O1 C25 1.211(3) . ?
N1 C9 1.320(3) . ?
N1 C2 1.366(4) . ?
N2 C16 1.338(3) . ?
N2 C17 1.344(3) . ?
C1 C2 1.405(4) . ?
C1 C6 1.415(4) . ?
C1 C7 1.432(3) . ?
C2 C3 1.420(4) . ?
C3 C4 1.363(4) . ?
C3 H3 0.9300 . ?
C4 C5 1.387(5) . ?
C4 H4 0.9300 . ?
C5 C6 1.364(4) . ?
C6 H6 0.9300 . ?
C7 C8 1.373(3) . ?
C7 C10 1.490(4) . ?
C8 C9 1.434(4) . ?
C8 C16 1.490(3) . ?
C9 C21 1.493(4) . ?
C10 C11 1.378(4) . ?
C10 C15 1.382(4) . ?
C11 C12 1.381(4) . ?
C11 H11 0.9300 . ?
C12 C13 1.370(5) . ?
C12 H12 0.9300 . ?
C13 C14 1.369(5) . ?
C13 H13 0.9300 . ?
C14 C15 1.375(4) . ?
C14 H14 0.9300 . ?
C15 H15 0.9300 . ?
C16 C20 1.384(3) . ?
C17 C18 1.398(3) . ?
C17 C22 1.508(4) . ?
C18 C19 1.410(4) . ?
C18 C25 1.491(4) . ?
C19 C20 1.382(3) . ?
C19 C26 1.486(3) . ?
C20 H20 0.9300 . ?
C21 H21A 0.9600 . ?
C21 H21B 0.9600 . ?
C21 H21C 0.9600 . ?
C22 C23 1.518(4) . ?
C22 H22A 0.9700 . ?
C22 H22B 0.9700 . ?
C23 C24 1.509(4) . ?
C23 C32 1.524(4) . ?
C23 C33 1.531(4) . ?
C24 C25 1.501(4) . ?
C24 H24A 0.9700 . ?
C24 H24B 0.9700 . ?
C26 C27 1.377(4) . ?
C26 C31 1.386(4) . ?
C27 C28 1.380(4) . ?
C27 H27 0.9300 . ?
C28 C29 1.378(4) . ?
C28 H28 0.9300 . ?
C29 C30 1.368(4) . ?
C29 C34 1.508(4) . ?
C30 C31 1.376(4) . ?
C30 H30 0.9300 . ?
C31 H31 0.9300 . ?
C32 H32A 0.9600 . ?
C32 H32B 0.9600 . ?
C32 H32C 0.9600 . ?
C33 H33A 0.9600 . ?
C33 H33B 0.9600 . ?
C33 H33C 0.9600 . ?
C34 H34A 0.9600 . ?
C34 H34B 0.9600 . ?
C34 H34C 0.9600 . ?

loop_
_geom_torsion_atom_site_label_1
_geom_torsion_atom_site_label_2
_geom_torsion_atom_site_label_3
_geom_torsion_atom_site_label_4
_geom_torsion
_geom_torsion_site_symmetry_1
_geom_torsion_site_symmetry_2
_geom_torsion_site_symmetry_3
_geom_torsion_site_symmetry_4
_geom_torsion_publ_flag
C9 N1 C2 C1 2.9(4) . . . . ?
C9 N1 C2 C3 -178.6(2) . . . . ?
C6 C1 C2 N1 176.5(2) . . . . ?
C7 C1 C2 N1 -4.5(4) . . . . ?
C6 C1 C2 C3 -2.0(4) . . . . ?
C7 C1 C2 C3 177.1(2) . . . . ?
N1 C2 C3 C4 -176.9(3) . . . . ?
C1 C2 C3 C4 1.6(4) . . . . ?
C2 C3 C4 C5 -0.3(5) . . . . ?
C3 C4 C5 C6 -0.7(5) . . . . ?
C3 C4 C5 Cl1 178.3(2) . . . . ?
C4 C5 C6 C1 0.3(4) . . . . ?
Cl1 C5 C6 C1 -178.7(2) . . . . ?
C2 C1 C6 C5 1.1(4) . . . . ?
C7 C1 C6 C5 -177.9(2) . . . . ?
C2 C1 C7 C8 1.5(3) . . . . ?
C6 C1 C7 C8 -179.5(2) . . . . ?
C2 C1 C7 C10 -177.1(2) . . . . ?
C6 C1 C7 C10 1.9(4) . . . . ?
C1 C7 C8 C9 2.6(4) . . . . ?
C10 C7 C8 C9 -178.8(2) . . . . ?
C1 C7 C8 C16 179.9(2) . . . . ?
C10 C7 C8 C16 -1.5(4) . . . . ?
C2 N1 C9 C8 1.5(4) . . . . ?
C2 N1 C9 C21 -176.4(3) . . . . ?
C7 C8 C9 N1 -4.4(4) . . . . ?
C16 C8 C9 N1 178.4(2) . . . . ?
C7 C8 C9 C21 173.5(3) . . . . ?
C16 C8 C9 C21 -3.8(4) . . . . ?
C8 C7 C10 C11 110.8(3) . . . . ?
C1 C7 C10 C11 -70.7(3) . . . . ?
C8 C7 C10 C15 -67.6(3) . . . . ?
C1 C7 C10 C15 111.0(3) . . . . ?
C15 C10 C11 C12 1.0(4) . . . . ?
C7 C10 C11 C12 -177.3(3) . . . . ?
C10 C11 C12 C13 -1.6(5) . . . . ?
C11 C12 C13 C14 0.9(5) . . . . ?
C12 C13 C14 C15 0.4(5) . . . . ?
C13 C14 C15 C10 -0.9(5) . . . . ?
C11 C10 C15 C14 0.2(4) . . . . ?
C7 C10 C15 C14 178.6(3) . . . . ?
C17 N2 C16 C20 2.7(4) . . . . ?
C17 N2 C16 C8 -178.3(2) . . . . ?
C7 C8 C16 N2 120.3(3) . . . . ?
C9 C8 C16 N2 -62.4(3) . . . . ?
C7 C8 C16 C20 -60.7(3) . . . . ?
C9 C8 C16 C20 116.6(3) . . . . ?
C16 N2 C17 C18 0.3(4) . . . . ?
C16 N2 C17 C22 180.0(2) . . . . ?
N2 C17 C18 C19 -3.6(4) . . . . ?
C22 C17 C18 C19 176.8(2) . . . . ?
N2 C17 C18 C25 172.6(2) . . . . ?
C22 C17 C18 C25 -7.0(4) . . . . ?
C17 C18 C19 C20 3.7(4) . . . . ?
C25 C18 C19 C20 -172.3(2) . . . . ?
C17 C18 C19 C26 -175.2(2) . . . . ?
C25 C18 C19 C26 8.9(4) . . . . ?
C18 C19 C20 C16 -0.9(4) . . . . ?
C26 C19 C20 C16 178.0(2) . . . . ?
N2 C16 C20 C19 -2.4(4) . . . . ?
C8 C16 C20 C19 178.6(2) . . . . ?
N2 C17 C22 C23 158.8(2) . . . . ?
C18 C17 C22 C23 -21.5(4) . . . . ?
C17 C22 C23 C24 49.5(3) . . . . ?
C17 C22 C23 C32 -70.1(3) . . . . ?
C17 C22 C23 C33 169.5(3) . . . . ?
C22 C23 C24 C25 -53.3(3) . . . . ?
C32 C23 C24 C25 66.7(3) . . . . ?
C33 C23 C24 C25 -173.0(3) . . . . ?
C17 C18 C25 O1 -171.5(3) . . . . ?
C19 C18 C25 O1 4.4(4) . . . . ?
C17 C18 C25 C24 4.1(4) . . . . ?
C19 C18 C25 C24 -179.9(3) . . . . ?
C23 C24 C25 O1 -156.5(3) . . . . ?
C23 C24 C25 C18 27.8(4) . . . . ?
C20 C19 C26 C27 61.1(3) . . . . ?
C18 C19 C26 C27 -120.1(3) . . . . ?
C20 C19 C26 C31 -111.1(3) . . . . ?
C18 C19 C26 C31 67.7(4) . . . . ?
C31 C26 C27 C28 -0.7(4) . . . . ?
C19 C26 C27 C28 -173.3(3) . . . . ?
C26 C27 C28 C29 1.6(4) . . . . ?
C27 C28 C29 C30 -1.6(4) . . . . ?
C27 C28 C29 C34 178.2(3) . . . . ?
C28 C29 C30 C31 0.8(4) . . . . ?
C34 C29 C30 C31 -179.0(3) . . . . ?
C29 C30 C31 C26 0.0(4) . . . . ?
C27 C26 C31 C30 -0.1(4) . . . . ?
C19 C26 C31 C30 172.4(3) . . . . ?
